data_4106807
loop_
_publ_author_name
'Tom Hasell'
'Marc Schmidtmann'
'Andrew I. Cooper'

_publ_section_title
;
 Molecular Doping of Porous Organic Cages
;
_journal_name_full 'Journal of the American Chemical Society'
_journal_page_first 14920
_journal_page_last 14923
_journal_paper_doi 10.1021/ja205969q
_journal_volume 133
_journal_year 2011
_chemical_absolute_configuration syn
_chemical_formula_sum 'C72 H84 I4.5 N12'
_chemical_formula_weight 1688.56
_chemical_name_systematic
; 
 ? 
;
_space_group_IT_number 210
_symmetry_cell_setting cubic
_symmetry_space_group_name_Hall 'F 4d 2 3'
_symmetry_space_group_name_H-M 'F 41 3 2'
_atom_sites_solution_hydrogens difmap
_atom_sites_solution_primary direct
_atom_sites_solution_secondary difmap
_audit_creation_method SHELXL-97
_cell_angle_alpha 90.00
_cell_angle_beta 90.00
_cell_angle_gamma 90.00
_cell_formula_units_Z 8
_cell_length_a 24.9725(12)
_cell_length_b 24.9725(12)
_cell_length_c 24.9725(12)
_cell_measurement_reflns_used 3716
_cell_measurement_temperature 298(2)
_cell_measurement_theta_max 20.81
_cell_measurement_theta_min 2.51
_cell_volume 15573.5(13)
_computing_cell_refinement 'Bruker AXS SAINT V7.68A'
_computing_data_collection 'Bruker APEX2'
_computing_data_reduction 'Bruker AXS SAINT V7.68A'
_computing_structure_refinement 'SHELXL (Sheldrick, 2008)'
_computing_structure_solution 'SHELXD (Sheldrick, 2008)'
_diffrn_ambient_temperature 298(2)
_diffrn_measured_fraction_theta_full 0.993
_diffrn_measured_fraction_theta_max 0.993
_diffrn_measurement_device_type 'Bruker APEX-II CCD'
_diffrn_measurement_method 'profile data from \w-scans'
_diffrn_radiation_source Synchrotron
_diffrn_radiation_wavelength 0.77490
_diffrn_reflns_av_R_equivalents 0.0520
_diffrn_reflns_av_sigmaI/netI 0.0253
_diffrn_reflns_limit_h_max 27
_diffrn_reflns_limit_h_min -27
_diffrn_reflns_limit_k_max 25
_diffrn_reflns_limit_k_min -27
_diffrn_reflns_limit_l_max 27
_diffrn_reflns_limit_l_min -23
_diffrn_reflns_number 18475
_diffrn_reflns_theta_full 25.47
_diffrn_reflns_theta_max 25.47
_diffrn_reflns_theta_min 2.52
_exptl_absorpt_coefficient_mu 2.178
_exptl_absorpt_correction_T_max 0.4902
_exptl_absorpt_correction_T_min 0.4414
_exptl_absorpt_correction_type multi-scan
_exptl_absorpt_process_details 'SADABS 2008/1 (Sheldrick, 2008)'
_exptl_crystal_density_diffrn 1.440
_exptl_crystal_F_000 6708
_refine_diff_density_max 0.828
_refine_diff_density_min -0.349
_refine_diff_density_rms 0.049
_refine_ls_abs_structure_details 'Flack H D (1983), Acta Cryst. A39, 876-881'
_refine_ls_abs_structure_Flack -0.01(10)
_refine_ls_extinction_method none
_refine_ls_goodness_of_fit_ref 1.115
_refine_ls_hydrogen_treatment constr
_refine_ls_matrix_type full
_refine_ls_number_parameters 75
_refine_ls_number_reflns 940
_refine_ls_number_restraints 0
_refine_ls_restrained_S_all 1.115
_refine_ls_R_factor_all 0.0789
_refine_ls_R_factor_gt 0.0688
_refine_ls_shift/su_max 0.000
_refine_ls_shift/su_mean 0.000
_refine_ls_structure_factor_coef Fsqd
_refine_ls_weighting_details 'calc w=1/[\s^2^(Fo^2^)+(0.1000P)^2^+60.0000P] where P=(Fo^2^+2Fc^2^)/3'
_refine_ls_weighting_scheme calc
_refine_ls_wR_factor_gt 0.2027
_refine_ls_wR_factor_ref 0.2136
_reflns_number_gt 798
_reflns_number_total 940
_reflns_threshold_expression >2sigma(I)
_cod_data_source_file ja205969q_si_003.cif
_cod_data_source_block egc020298k
_cod_original_formula_sum 'C72 H84 I4.50 N12'
_cod_database_code 4106807

loop_
_symmetry_equiv_pos_as_xyz
'x, y, z'
'-x, -y+1/2, z+1/2'
'-x+1/2, y+1/2, -z'
'x+1/2, -y, -z+1/2'
'z, x, y'
'z+1/2, -x, -y+1/2'
'-z, -x+1/2, y+1/2'
'-z+1/2, x+1/2, -y'
'y, z, x'
'-y+1/2, z+1/2, -x'
'y+1/2, -z, -x+1/2'
'-y, -z+1/2, x+1/2'
'y+3/4, x+1/4, -z+3/4'
'-y+1/4, -x+1/4, -z+1/4'
'y+1/4, -x+3/4, z+3/4'
'-y+3/4, x+3/4, z+1/4'
'x+3/4, z+1/4, -y+3/4'
'-x+3/4, z+3/4, y+1/4'
'-x+1/4, -z+1/4, -y+1/4'
'x+1/4, -z+3/4, y+3/4'
'z+3/4, y+1/4, -x+3/4'
'z+1/4, -y+3/4, x+3/4'
'-z+3/4, y+3/4, x+1/4'
'-z+1/4, -y+1/4, -x+1/4'
'x, y+1/2, z+1/2'
'-x, -y+1, z+1'
'-x+1/2, y+1, -z+1/2'
'x+1/2, -y+1/2, -z+1'
'z, x+1/2, y+1/2'
'z+1/2, -x+1/2, -y+1'
'-z, -x+1, y+1'
'-z+1/2, x+1, -y+1/2'
'y, z+1/2, x+1/2'
'-y+1/2, z+1, -x+1/2'
'y+1/2, -z+1/2, -x+1'
'-y, -z+1, x+1'
'y+3/4, x+3/4, -z+5/4'
'-y+1/4, -x+3/4, -z+3/4'
'y+1/4, -x+5/4, z+5/4'
'-y+3/4, x+5/4, z+3/4'
'x+3/4, z+3/4, -y+5/4'
'-x+3/4, z+5/4, y+3/4'
'-x+1/4, -z+3/4, -y+3/4'
'x+1/4, -z+5/4, y+5/4'
'z+3/4, y+3/4, -x+5/4'
'z+1/4, -y+5/4, x+5/4'
'-z+3/4, y+5/4, x+3/4'
'-z+1/4, -y+3/4, -x+3/4'
'x+1/2, y, z+1/2'
'-x+1/2, -y+1/2, z+1'
'-x+1, y+1/2, -z+1/2'
'x+1, -y, -z+1'
'z+1/2, x, y+1/2'
'z+1, -x, -y+1'
'-z+1/2, -x+1/2, y+1'
'-z+1, x+1/2, -y+1/2'
'y+1/2, z, x+1/2'
'-y+1, z+1/2, -x+1/2'
'y+1, -z, -x+1'
'-y+1/2, -z+1/2, x+1'
'y+5/4, x+1/4, -z+5/4'
'-y+3/4, -x+1/4, -z+3/4'
'y+3/4, -x+3/4, z+5/4'
'-y+5/4, x+3/4, z+3/4'
'x+5/4, z+1/4, -y+5/4'
'-x+5/4, z+3/4, y+3/4'
'-x+3/4, -z+1/4, -y+3/4'
'x+3/4, -z+3/4, y+5/4'
'z+5/4, y+1/4, -x+5/4'
'z+3/4, -y+3/4, x+5/4'
'-z+5/4, y+3/4, x+3/4'
'-z+3/4, -y+1/4, -x+3/4'
'x+1/2, y+1/2, z'
'-x+1/2, -y+1, z+1/2'
'-x+1, y+1, -z'
'x+1, -y+1/2, -z+1/2'
'z+1/2, x+1/2, y'
'z+1, -x+1/2, -y+1/2'
'-z+1/2, -x+1, y+1/2'
'-z+1, x+1, -y'
'y+1/2, z+1/2, x'
'-y+1, z+1, -x'
'y+1, -z+1/2, -x+1/2'
'-y+1/2, -z+1, x+1/2'
'y+5/4, x+3/4, -z+3/4'
'-y+3/4, -x+3/4, -z+1/4'
'y+3/4, -x+5/4, z+3/4'
'-y+5/4, x+5/4, z+1/4'
'x+5/4, z+3/4, -y+3/4'
'-x+5/4, z+5/4, y+1/4'
'-x+3/4, -z+3/4, -y+1/4'
'x+3/4, -z+5/4, y+3/4'
'z+5/4, y+3/4, -x+3/4'
'z+3/4, -y+5/4, x+3/4'
'-z+5/4, y+5/4, x+1/4'
'-z+3/4, -y+3/4, -x+1/4'

loop_
_atom_site_label
_atom_site_type_symbol
_atom_site_fract_x
_atom_site_fract_y
_atom_site_fract_z
_atom_site_U_iso_or_equiv
_atom_site_adp_type
_atom_site_occupancy
_atom_site_symmetry_multiplicity
_atom_site_calc_flag
_atom_site_refinement_flags
N1 N 0.0458(2) 0.7774(2) 0.0364(2) 0.0925(16) Uani 1 1 d .
C1 C 0.1129(2) 0.8695(2) 0.0556(3) 0.0848(18) Uani 1 1 d .
H1 H 0.1217 0.8486 0.0260 0.102 Uiso 1 1 calc R
C2 C 0.0682(2) 0.8559(2) 0.0866(2) 0.0827(17) Uani 1 1 d .
C3 C 0.0345(3) 0.8096(3) 0.0728(3) 0.0886(18) Uani 1 1 d .
H3 H 0.0032 0.8041 0.0923 0.106 Uiso 1 1 calc R
C4 C 0.0104(3) 0.7311(2) 0.0284(3) 0.0865(19) Uani 1 1 d .
H4 H -0.0197 0.7333 0.0534 0.104 Uiso 1 1 calc R
C5 C 0.0422(4) 0.6805(3) 0.0394(4) 0.140(3) Uani 1 1 d .
H5A H 0.0538 0.6804 0.0764 0.168 Uiso 1 1 calc R
H5B H 0.0738 0.6800 0.0169 0.168 Uiso 1 1 calc R
C6 C 0.0088(6) 0.6302(3) 0.0285(4) 0.181(6) Uani 1 1 d .
H6A H 0.0301 0.5985 0.0357 0.217 Uiso 1 1 calc R
H6B H -0.0222 0.6296 0.0519 0.217 Uiso 1 1 calc R
I1 I -0.1250 0.8750 0.1250 0.2044(17) Uani 0.904(8) 6 d SP
I2 I -0.06511(9) 0.93489(9) 0.06511(9) 0.1582(17) Uani 0.456(5) 3 d SP
I3 I -0.01474(14) 0.98526(14) 0.01474(14) 0.185(4) Uani 0.228(4) 3 d SP

loop_
_atom_site_aniso_label
_atom_site_aniso_U_11
_atom_site_aniso_U_22
_atom_site_aniso_U_33
_atom_site_aniso_U_23
_atom_site_aniso_U_13
_atom_site_aniso_U_12
N1 0.095(4) 0.084(3) 0.098(4) -0.008(3) 0.010(3) -0.006(3)
C1 0.086(4) 0.084(4) 0.084(4) 0.000(3) 0.007(3) 0.003(3)
C2 0.080(4) 0.080(4) 0.088(4) 0.005(3) 0.006(3) 0.000(3)
C3 0.097(5) 0.083(4) 0.086(4) 0.010(3) 0.008(3) 0.010(3)
C4 0.102(5) 0.069(3) 0.088(4) 0.006(3) 0.013(3) -0.002(3)
C5 0.147(8) 0.091(5) 0.182(10) 0.041(6) -0.005(6) 0.026(5)
C6 0.205(12) 0.074(5) 0.263(16) 0.033(6) 0.052(13) 0.022(6)
I1 0.2044(17) 0.2044(17) 0.2044(17) -0.0342(13) -0.0342(13) 0.0342(13)
I2 0.1582(17) 0.1582(17) 0.1582(17) -0.0707(15) -0.0707(15) 0.0707(15)
I3 0.185(4) 0.185(4) 0.185(4) 0.0157(19) 0.0157(19) -0.0157(19)

loop_
_atom_type_symbol
_atom_type_description
_atom_type_scat_dispersion_real
_atom_type_scat_dispersion_imag
_atom_type_scat_source
C C 0.0040 0.0020 'International Tables Vol C Tables 4.2.6.8 and 6.1.1.4'
H H 0.0000 0.0000 'International Tables Vol C Tables 4.2.6.8 and 6.1.1.4'
N N 0.0080 0.0040 'International Tables Vol C Tables 4.2.6.8 and 6.1.1.4'
I I -0.3150 2.1150 'International Tables Vol C Tables 4.2.6.8 and 6.1.1.4'

loop_
_geom_angle_atom_site_label_1
_geom_angle_atom_site_label_2
_geom_angle_atom_site_label_3
_geom_angle
_geom_angle_site_symmetry_1
_geom_angle_site_symmetry_3
C3 N1 C4 118.0(6) . .
C2 C1 C2 121.1(7) 36_654 .
C2 C1 H1 119.4 36_654 .
C2 C1 H1 119.4 . .
C1 C2 C1 118.9(7) 54_465 .
C1 C2 C3 120.0(6) 54_465 .
C1 C2 C3 121.1(6) . .
N1 C3 C2 123.2(6) . .
N1 C3 H3 118.4 . .
C2 C3 H3 118.4 . .
N1 C4 C4 109.6(5) . 75_445
N1 C4 C5 108.5(6) . .
C4 C4 C5 110.5(5) 75_445 .
N1 C4 H4 109.4 . .
C4 C4 H4 109.4 75_445 .
C5 C4 H4 109.4 . .
C4 C5 C6 111.6(8) . .
C4 C5 H5A 109.3 . .
C6 C5 H5A 109.3 . .
C4 C5 H5B 109.3 . .
C6 C5 H5B 109.3 . .
H5A C5 H5B 108.0 . .
C6 C6 C5 109.3(8) 75_445 .
C6 C6 H6A 109.8 75_445 .
C5 C6 H6A 109.8 . .
C6 C6 H6B 109.8 75_445 .
C5 C6 H6B 109.8 . .
H6A C6 H6B 108.3 . .
I2 I1 I2 180.000(1) . 86
I3 I2 I1 180.0(3) . .
I3 I2 I3 11.23(10) . 26_564
I1 I2 I3 168.77(10) . 26_564
I3 I2 I3 11.23(10) . 52_474
I1 I2 I3 168.77(10) . 52_474
I3 I2 I3 19.41(17) 26_564 52_474
I3 I2 I3 11.23(10) . 75_445
I1 I2 I3 168.77(10) . 75_445
I3 I2 I3 19.41(17) 26_564 75_445
I3 I2 I3 19.41(17) 52_474 75_445
I3 I3 I3 60.004(1) 26_564 52_474
I3 I3 I3 60.0 26_564 75_445
I3 I3 I3 60.0 52_474 75_445
I3 I3 I2 144.733(1) 26_564 .
I3 I3 I2 144.733(3) 52_474 .
I3 I3 I2 144.733(2) 75_445 .
I3 I3 I2 24.04(10) 26_564 26_564
I3 I3 I2 80.30(8) 52_474 26_564
I3 I3 I2 80.30(8) 75_445 26_564
I2 I3 I2 120.70(10) . 26_564
I3 I3 I2 80.30(9) 26_564 52_474
I3 I3 I2 24.04(10) 52_474 52_474
I3 I3 I2 80.30(9) 75_445 52_474
I2 I3 I2 120.70(10) . 52_474
I2 I3 I2 96.26(13) 26_564 52_474
I3 I3 I2 80.30(8) 26_564 75_445
I3 I3 I2 80.30(8) 52_474 75_445
I3 I3 I2 24.04(10) 75_445 75_445
I2 I3 I2 120.70(10) . 75_445
I2 I3 I2 96.26(13) 26_564 75_445
I2 I3 I2 96.26(13) 52_474 75_445

loop_
_geom_bond_atom_site_label_1
_geom_bond_atom_site_label_2
_geom_bond_distance
_geom_bond_site_symmetry_2
N1 C3 1.248(8) .
N1 C4 1.468(7) .
C1 C2 1.381(8) 36_654
C1 C2 1.400(8) .
C1 H1 0.9300 .
C2 C1 1.381(8) 54_465
C2 C3 1.470(9) .
C3 H3 0.9300 .
C4 C4 1.511(13) 75_445
C4 C5 1.518(9) .
C4 H4 0.9800 .
C5 C6 1.530(14) .
C5 H5A 0.9700 .
C5 H5B 0.9700 .
C6 C6 1.49(2) 75_445
C6 H6A 0.9700 .
C6 H6B 0.9700 .
I1 I2 2.590(4) .
I1 I2 2.590(4) 86
I2 I3 2.179(7) .
I2 I3 3.088(5) 26_564
I2 I3 3.088(5) 52_474
I2 I3 3.088(5) 75_445
I3 I3 1.041(10) 26_564
I3 I3 1.041(10) 52_474
I3 I3 1.041(10) 75_445
I3 I2 3.088(5) 26_564
I3 I2 3.088(5) 52_474
I3 I2 3.088(5) 75_445
